data_4506125
loop_
_publ_author_name
'Cadiau, A'
'Le Bail, A'
'Hemon-Ribaud, A'
'Leblanc, M'
'Body, M'
'Fayon, F'
'Durand, E'
'Boulou, J C'
'Maisonneuve, V'

_publ_section_title
;
 Evolution of Guanazolium Fluoroaluminates within the Composition-Space
 Diagram and with the Temperature
;
_journal_name_full 'Crystal Growth & Design'
_journal_page_first 5159
_journal_page_last 5168
_journal_paper_doi 10.1021/cg100909x
_journal_volume 10
_journal_year 2010
_chemical_formula_sum 'C4 H12 Al2 F8 N10'
_space_group_IT_number 43
_symmetry_cell_setting orthorhombic
_symmetry_Int_Tables_number 43
_symmetry_space_group_name_Hall 'F 2 -2d'
_symmetry_space_group_name_H-M 'F d d 2'
_cell_angle_alpha 90
_cell_angle_beta 90
_cell_angle_gamma 90
_cell_formula_units_Z 8
_cell_length_a 35.934(15)
_cell_length_b 20.746(8)
_cell_length_c 3.590(3)
_cell_volume 2676(3)
_diffrn_ambient_temperature 293
_cod_data_source_file guana-3.cif
_cod_data_source_block guana-3
_cod_database_code 4506125

loop_
_symmetry_equiv_pos_as_xyz
x,y,z
-x,-y,z
1/4-x,1/4+y,1/4+z
3/4+x,3/4-y,1/4+z
x,1/2+y,1/2+z
-x,1/2-y,1/2+z
1/4-x,3/4+y,3/4+z
3/4+x,1/4-y,3/4+z
1/2+x,y,1/2+z
1/2-x,-y,1/2+z
3/4-x,1/4+y,3/4+z
1/4+x,3/4-y,3/4+z
1/2+x,1/2+y,z
1/2-x,1/2-y,z
3/4-x,3/4+y,1/4+z
1/4+x,1/4-y,1/4+z

loop_
_atom_site_label
_atom_site_type_symbol
_atom_site_fract_x
_atom_site_fract_y
_atom_site_fract_z
_atom_site_U_iso_or_equiv
Al1 Al 0.01430(3) 0.06607(5) 0.00000 0.02
F1 F 0.01446(7) 0.06254(10) 0.5018(9) 0.02
F2 F 0.06109(5) 0.08894(8) 0.0051(9) 0.02
F3 F -0.00562(5) 0.14076(8) -0.0121(9) 0.02
F4 F 0.02963(5) -0.02073(8) 0.0028(9) 0.02
N1 N 0.13931(8) 0.25191(14) 0.5254(10) 0.02
H1 H 0.16020 0.26970 0.46940 0.02
N2 N 0.10450(8) 0.28087(13) 0.4645(11) 0.02
N3 N 0.09943(8) 0.18429(14) 0.7148(11) 0.02
H2 H 0.08920 0.15000 0.80290 0.02
N4 N 0.04421(8) 0.24236(16) 0.5967(10) 0.02
H3 H 0.03340 0.27650 0.51460 0.02
H4 H 0.03110 0.21110 0.68430 0.02
N5 N 0.16291(8) 0.15463(14) 0.7735(12) 0.02
H5 H 0.18580 0.16490 0.73880 0.02
H6 H 0.15740 0.11800 0.87160 0.02
C1 C 0.08115(10) 0.23783(19) 0.5881(11) 0.02
C2 C 0.1364(1) 0.19472(18) 0.6768(11) 0.02
